data_7049580
loop_
_publ_author_name
'Weller, Stefan'
'Schlindwein, Simon H.'
'Feil, Christoph M.'
'Kelemen, Zsolt'
'Buzs\'aki, D\'aniel'
'Nyul\'aszi, L\'aszl\'o'
'Isenberg, Stefan'
'Pietschnig, Rudolf'
'Nieger, Martin'
'Gudat, Dietrich'

_publ_section_title
;
 Controllable access to P-functional [3]ferrocenophane and
 [4]ferrocenophane frameworks.
;
_journal_issue 18
_journal_name_full 'Dalton transactions (Cambridge, England : 2003)'
_journal_page_first 6236
_journal_page_last 6247
_journal_paper_doi 10.1039/c9dt00892f
_journal_volume 48
_journal_year 2019
_chemical_formula_moiety 'C40 H60 Fe2 N4 P4, C6 H14'
_chemical_formula_sum 'C46 H74 Fe2 N4 P4'
_chemical_formula_weight 918.67
_space_group_crystal_system monoclinic
_space_group_IT_number 15
_space_group_name_Hall '-C 2yc'
_space_group_name_H-M_alt 'C 1 2/c 1'
_symmetry_space_group_name_Hall '-C 2yc'
_symmetry_space_group_name_H-M 'C 1 2/c 1'
_atom_sites_solution_hydrogens geom
_atom_sites_solution_primary direct
_atom_sites_solution_secondary difmap
_audit_creation_method SHELXL-2014/7
_audit_update_record
;
2017-11-24 deposited with the CCDC.    2019-04-04 downloaded from the CCDC.
;
_cell_angle_alpha 90
_cell_angle_beta 93.314(3)
_cell_angle_gamma 90
_cell_formula_units_Z 4
_cell_length_a 15.3428(7)
_cell_length_b 17.1185(9)
_cell_length_c 18.4549(10)
_cell_measurement_reflns_used 5530
_cell_measurement_temperature 100(2)
_cell_measurement_theta_max 27.4
_cell_measurement_theta_min 1.7
_cell_volume 4839.0(4)
_computing_cell_refinement 'Bruker ApexII Software Suite, 2008'
_computing_data_collection 'Bruker ApexII Software Suite, 2008'
_computing_data_reduction 'Bruker ApexII Software Suite, 2008'
_computing_molecular_graphics 'SHELXS plus XP (Sheldrick, 1991)'
_computing_publication_material 'SHELXL-2014/7 (Sheldrick, 2014)'
_computing_structure_refinement 'SHELXL-2014/7 (Sheldrick, 2014)'
_computing_structure_solution 'SHELXS-97 (Sheldrick, 1990)'
_diffrn_ambient_temperature 100(2)
_diffrn_measured_fraction_theta_full 1.000
_diffrn_measured_fraction_theta_max 0.999
_diffrn_measurement_device_type 'Bruker Kappa ApexII Duo'
_diffrn_measurement_method 'phi and omega scans'
_diffrn_radiation_type MoK\a
_diffrn_radiation_wavelength 0.71073
_diffrn_reflns_av_R_equivalents 0.0934
_diffrn_reflns_av_unetI/netI 0.0704
_diffrn_reflns_Laue_measured_fraction_full 1.000
_diffrn_reflns_Laue_measured_fraction_max 0.999
_diffrn_reflns_limit_h_max 20
_diffrn_reflns_limit_h_min -20
_diffrn_reflns_limit_k_max 22
_diffrn_reflns_limit_k_min -22
_diffrn_reflns_limit_l_max 24
_diffrn_reflns_limit_l_min -24
_diffrn_reflns_number 42472
_diffrn_reflns_point_group_measured_fraction_full 1.000
_diffrn_reflns_point_group_measured_fraction_max 0.999
_diffrn_reflns_theta_full 25.242
_diffrn_reflns_theta_max 28.284
_diffrn_reflns_theta_min 1.784
_diffrn_source 'fine-focus sealed tube'
_exptl_absorpt_coefficient_mu 0.767
_exptl_absorpt_correction_T_max 0.9320
_exptl_absorpt_correction_T_min 0.8890
_exptl_absorpt_correction_type numerical
_exptl_absorpt_process_details SADABS
_exptl_crystal_colour orange
_exptl_crystal_density_diffrn 1.261
_exptl_crystal_description blocks
_exptl_crystal_F_000 1960
_exptl_crystal_size_max 0.171
_exptl_crystal_size_mid 0.134
_exptl_crystal_size_min 0.125
_refine_diff_density_max 0.384
_refine_diff_density_min -0.358
_refine_diff_density_rms 0.080
_refine_ls_extinction_method none
_refine_ls_goodness_of_fit_ref 1.006
_refine_ls_hydrogen_treatment constr
_refine_ls_matrix_type full
_refine_ls_number_parameters 274
_refine_ls_number_reflns 6013
_refine_ls_number_restraints 109
_refine_ls_restrained_S_all 1.003
_refine_ls_R_factor_all 0.0848
_refine_ls_R_factor_gt 0.0417
_refine_ls_shift/su_max 0.001
_refine_ls_shift/su_mean 0.000
_refine_ls_structure_factor_coef Fsqd
_refine_ls_weighting_details 'w=1/[\s^2^(Fo^2^)+(0.0277P)^2^+5.7650P] where P=(Fo^2^+2Fc^2^)/3'
_refine_ls_weighting_scheme calc
_refine_ls_wR_factor_gt 0.0741
_refine_ls_wR_factor_ref 0.0868
_reflns_Friedel_coverage 0.000
_reflns_number_gt 4053
_reflns_number_total 6013
_reflns_threshold_expression 'I > 2\s(I)'
_cod_data_source_file c9dt00892f2.cif
_cod_data_source_block g121_mn
_cod_depositor_comments 'Adding full bibliography for 7049574--7049580.cif.'
_cod_database_code 7049580
_shelx_shelxl_version_number 2014/7
_shelx_space_group_comment
;
The symmetry employed for this shelxl refinement is uniquely defined
by the following loop, which should always be used as a source of
symmetry information in preference to the above space-group names.
They are only intended as comments.
;
_shelx_estimated_absorpt_t_min 0.880
_shelx_estimated_absorpt_t_max 0.910

loop_
_space_group_symop_operation_xyz
'x, y, z'
'-x, y, -z+1/2'
'x+1/2, y+1/2, z'
'-x+1/2, y+1/2, -z+1/2'
'-x, -y, -z'
'x, -y, z-1/2'
'-x+1/2, -y+1/2, -z'
'x+1/2, -y+1/2, z-1/2'

loop_
_atom_site_label
_atom_site_type_symbol
_atom_site_fract_x
_atom_site_fract_y
_atom_site_fract_z
_atom_site_U_iso_or_equiv
_atom_site_adp_type
_atom_site_occupancy
_atom_site_site_symmetry_order
_atom_site_calc_flag
_atom_site_refinement_flags_posn
_atom_site_refinement_flags_adp
_atom_site_refinement_flags_occupancy
_atom_site_disorder_assembly
_atom_site_disorder_group
Fe1 Fe 0.30720(2) 0.55483(2) 0.42999(2) 0.01346(9) Uani 1 1 d . . . . .
C1 C 0.35362(15) 0.45371(13) 0.38142(12) 0.0150(5) Uani 1 1 d . . . . .
C2 C 0.26492(16) 0.44561(14) 0.39995(13) 0.0205(5) Uani 1 1 d . . . . .
H2 H 0.2165 0.4350 0.3670 0.025 Uiso 1 1 calc R U . . .
C3 C 0.26148(16) 0.45625(14) 0.47651(14) 0.0219(6) Uani 1 1 d . . . . .
H3 H 0.2106 0.4530 0.5034 0.026 Uiso 1 1 calc R U . . .
C4 C 0.34664(16) 0.47235(14) 0.50514(13) 0.0201(5) Uani 1 1 d . . . . .
H4 H 0.3632 0.4822 0.5547 0.024 Uiso 1 1 calc R U . . .
C5 C 0.40362(15) 0.47132(13) 0.44677(12) 0.0154(5) Uani 1 1 d . . . . .
H5 H 0.4647 0.4808 0.4508 0.018 Uiso 1 1 calc R U . . .
C6 C 0.35624(14) 0.65911(13) 0.38771(13) 0.0137(5) Uani 1 1 d . . . . .
C7 C 0.34303(16) 0.66571(13) 0.46319(13) 0.0183(5) Uani 1 1 d . . . . .
H7 H 0.3866 0.6773 0.5003 0.022 Uiso 1 1 calc R U . . .
C8 C 0.25272(16) 0.65186(14) 0.47334(15) 0.0231(6) Uani 1 1 d . . . . .
H8 H 0.2254 0.6542 0.5182 0.028 Uiso 1 1 calc R U . . .
C9 C 0.21116(16) 0.63405(14) 0.40537(15) 0.0235(6) Uani 1 1 d . . . . .
H9 H 0.1511 0.6219 0.3965 0.028 Uiso 1 1 calc R U . . .
C10 C 0.27466(15) 0.63731(13) 0.35202(14) 0.0177(5) Uani 1 1 d . . . . .
H10 H 0.2646 0.6269 0.3017 0.021 Uiso 1 1 calc R U . . .
P20 P 0.43428(4) 0.62281(3) 0.27077(3) 0.01160(13) Uani 1 1 d . . . . .
N21 N 0.43549(11) 0.67234(10) 0.35315(10) 0.0112(4) Uani 1 1 d . . . . .
C22 C 0.51608(14) 0.67787(13) 0.40094(12) 0.0132(5) Uani 1 1 d . . . . .
H22A H 0.5628 0.6481 0.3784 0.016 Uiso 1 1 calc R U . . .
H22B H 0.5053 0.6524 0.4477 0.016 Uiso 1 1 calc R U . . .
C23 C 0.54929(15) 0.76113(14) 0.41650(13) 0.0171(5) Uani 1 1 d . . . . .
C24 C 0.63958(16) 0.75249(15) 0.45592(14) 0.0253(6) Uani 1 1 d . . . . .
H24A H 0.6779 0.7227 0.4255 0.038 Uiso 1 1 calc R U . . .
H24B H 0.6647 0.8044 0.4656 0.038 Uiso 1 1 calc R U . . .
H24C H 0.6338 0.7249 0.5019 0.038 Uiso 1 1 calc R U . . .
C25 C 0.48966(17) 0.80763(15) 0.46410(15) 0.0261(6) Uani 1 1 d . . . . .
H25A H 0.4839 0.7800 0.5101 0.039 Uiso 1 1 calc R U . . .
H25B H 0.5148 0.8595 0.4738 0.039 Uiso 1 1 calc R U . . .
H25C H 0.4320 0.8132 0.4390 0.039 Uiso 1 1 calc R U . . .
C26 C 0.55751(16) 0.80498(14) 0.34507(14) 0.0226(6) Uani 1 1 d . . . . .
H26A H 0.5957 0.7756 0.3141 0.034 Uiso 1 1 calc R U . . .
H26B H 0.4996 0.8106 0.3203 0.034 Uiso 1 1 calc R U . . .
H26C H 0.5825 0.8568 0.3551 0.034 Uiso 1 1 calc R U . . .
P30 P 0.48110(4) 0.50237(3) 0.30591(3) 0.01276(13) Uani 1 1 d . . . . .
N31 N 0.38743(12) 0.44731(11) 0.31158(10) 0.0144(4) Uani 1 1 d . . . . .
C32 C 0.32205(15) 0.43957(14) 0.25007(12) 0.0177(5) Uani 1 1 d . . . . .
H32A H 0.3403 0.4725 0.2096 0.021 Uiso 1 1 calc R U . . .
H32B H 0.2655 0.4600 0.2651 0.021 Uiso 1 1 calc R U . . .
C33 C 0.30841(17) 0.35522(14) 0.22216(14) 0.0240(6) Uani 1 1 d . . . . .
C34 C 0.3832(2) 0.33170(16) 0.17573(15) 0.0363(7) Uani 1 1 d . . . . .
H34A H 0.3873 0.3690 0.1358 0.054 Uiso 1 1 calc R U . . .
H34B H 0.4381 0.3317 0.2057 0.054 Uiso 1 1 calc R U . . .
H34C H 0.3723 0.2793 0.1559 0.054 Uiso 1 1 calc R U . . .
C35 C 0.30207(18) 0.29705(15) 0.28440(14) 0.0279(6) Uani 1 1 d . . . . .
H35A H 0.2540 0.3121 0.3142 0.042 Uiso 1 1 calc R U . . .
H35B H 0.2912 0.2446 0.2646 0.042 Uiso 1 1 calc R U . . .
H35C H 0.3570 0.2971 0.3143 0.042 Uiso 1 1 calc R U . . .
C36 C 0.2218(2) 0.35590(17) 0.17555(16) 0.0416(8) Uani 1 1 d . . . . .
H36A H 0.1741 0.3711 0.2057 0.062 Uiso 1 1 calc R U . . .
H36B H 0.2258 0.3934 0.1358 0.062 Uiso 1 1 calc R U . . .
H36C H 0.2104 0.3036 0.1555 0.062 Uiso 1 1 calc R U . . .
C1H C 0.1240(14) 0.4205(12) 0.6389(9) 0.062(4) Uiso 0.25 1 d D U P A -1
H1H1 H 0.1334 0.3745 0.6087 0.092 Uiso 0.25 1 calc R U P A -1
H1H2 H 0.1002 0.4631 0.6084 0.092 Uiso 0.25 1 calc R U P A -1
H1H3 H 0.1797 0.4368 0.6629 0.092 Uiso 0.25 1 calc R U P A -1
C2H C 0.0589(13) 0.3999(8) 0.6969(9) 0.042(3) Uiso 0.25 1 d D U P A -1
H2H1 H 0.0028 0.3828 0.6728 0.050 Uiso 0.25 1 calc R U P A -1
H2H2 H 0.0824 0.3564 0.7275 0.050 Uiso 0.25 1 calc R U P A -1
C3H C 0.0440(8) 0.4712(7) 0.7442(7) 0.040(3) Uiso 0.25 1 d D U P A -1
H3H1 H 0.0192 0.5134 0.7126 0.048 Uiso 0.25 1 calc R U P A -1
H3H2 H 0.1014 0.4895 0.7647 0.048 Uiso 0.25 1 calc R U P A -1
C4H C -0.0162(8) 0.4595(9) 0.8070(6) 0.048(3) Uiso 0.25 1 d D U P A -1
H4H1 H 0.0163 0.4310 0.8467 0.057 Uiso 0.25 1 calc R U P A -1
H4H2 H -0.0322 0.5114 0.8261 0.057 Uiso 0.25 1 calc R U P A -1
C5H C -0.0996(8) 0.4147(10) 0.7858(7) 0.047(3) Uiso 0.25 1 d D U P A -1
H5H1 H -0.0844 0.3617 0.7691 0.056 Uiso 0.25 1 calc R U P A -1
H5H2 H -0.1316 0.4418 0.7450 0.056 Uiso 0.25 1 calc R U P A -1
C6H C -0.1587(11) 0.4081(13) 0.8500(10) 0.038(4) Uiso 0.25 1 d D U P A -1
H6H1 H -0.2117 0.3790 0.8348 0.056 Uiso 0.25 1 calc R U P A -1
H6H2 H -0.1275 0.3804 0.8901 0.056 Uiso 0.25 1 calc R U P A -1
H6H3 H -0.1747 0.4605 0.8660 0.056 Uiso 0.25 1 calc R U P A -1
C7H C 0.1676(9) 0.4252(10) 0.6510(9) 0.036(4) Uiso 0.25 1 d D U P B -2
H7H1 H 0.2279 0.4264 0.6715 0.055 Uiso 0.25 1 calc R U P B -2
H7H2 H 0.1556 0.3744 0.6281 0.055 Uiso 0.25 1 calc R U P B -2
H7H3 H 0.1593 0.4667 0.6146 0.055 Uiso 0.25 1 calc R U P B -2
C8H C 0.1048(6) 0.4382(9) 0.7117(6) 0.037(3) Uiso 0.25 1 d D U P B -2
H8H1 H 0.1139 0.3968 0.7488 0.044 Uiso 0.25 1 calc R U P B -2
H8H2 H 0.1175 0.4891 0.7353 0.044 Uiso 0.25 1 calc R U P B -2
C9H C 0.0098(6) 0.4368(8) 0.6819(5) 0.042(3) Uiso 0.25 1 d D U P B -2
H9H1 H -0.0034 0.3850 0.6600 0.050 Uiso 0.25 1 calc R U P B -2
H9H2 H 0.0015 0.4766 0.6432 0.050 Uiso 0.25 1 calc R U P B -2
C10H C -0.0541(7) 0.4532(7) 0.7416(6) 0.037(3) Uiso 0.25 1 d D U P B -2
H10A H -0.0346 0.5006 0.7688 0.044 Uiso 0.25 1 calc R U P B -2
H10B H -0.1127 0.4641 0.7185 0.044 Uiso 0.25 1 calc R U P B -2
C11H C -0.0612(11) 0.3857(8) 0.7950(8) 0.038(3) Uiso 0.25 1 d D U P B -2
H11A H -0.0039 0.3776 0.8215 0.046 Uiso 0.25 1 calc R U P B -2
H11B H -0.0762 0.3372 0.7677 0.046 Uiso 0.25 1 calc R U P B -2
C12H C -0.1310(12) 0.4011(10) 0.8501(8) 0.034(3) Uiso 0.25 1 d D U P B -2
H12A H -0.1336 0.3566 0.8833 0.051 Uiso 0.25 1 calc R U P B -2
H12B H -0.1158 0.4484 0.8779 0.051 Uiso 0.25 1 calc R U P B -2
H12C H -0.1880 0.4081 0.8242 0.051 Uiso 0.25 1 calc R U P B -2

loop_
_atom_site_aniso_label
_atom_site_aniso_U_11
_atom_site_aniso_U_22
_atom_site_aniso_U_33
_atom_site_aniso_U_23
_atom_site_aniso_U_13
_atom_site_aniso_U_12
Fe1 0.01403(17) 0.01211(17) 0.01439(17) 0.00249(14) 0.00208(13) -0.00132(14)
C1 0.0216(12) 0.0087(11) 0.0150(12) 0.0015(9) 0.0021(10) -0.0029(9)
C2 0.0221(13) 0.0166(12) 0.0228(13) -0.0003(11) 0.0023(10) -0.0094(11)
C3 0.0277(14) 0.0167(13) 0.0223(13) 0.0051(11) 0.0095(11) -0.0053(11)
C4 0.0292(14) 0.0177(12) 0.0135(12) 0.0033(10) 0.0012(11) 0.0032(11)
C5 0.0198(12) 0.0126(11) 0.0135(12) 0.0019(9) -0.0015(10) 0.0030(10)
C6 0.0154(12) 0.0085(11) 0.0175(12) 0.0027(9) 0.0036(10) 0.0012(9)
C7 0.0279(14) 0.0100(12) 0.0175(13) -0.0002(10) 0.0070(11) -0.0005(10)
C8 0.0276(14) 0.0156(13) 0.0280(15) 0.0036(11) 0.0173(12) 0.0037(11)
C9 0.0140(13) 0.0213(14) 0.0360(16) 0.0102(12) 0.0080(11) 0.0026(10)
C10 0.0140(12) 0.0169(12) 0.0224(13) 0.0067(10) 0.0032(10) 0.0003(10)
P20 0.0116(3) 0.0121(3) 0.0111(3) 0.0004(2) 0.0004(2) -0.0013(2)
N21 0.0101(9) 0.0122(9) 0.0111(9) -0.0009(8) 0.0004(7) -0.0009(7)
C22 0.0122(11) 0.0154(12) 0.0119(11) -0.0002(9) -0.0011(9) 0.0008(9)
C23 0.0176(12) 0.0146(12) 0.0186(13) -0.0008(10) -0.0023(10) -0.0016(10)
C24 0.0216(14) 0.0245(14) 0.0288(15) -0.0025(12) -0.0074(11) -0.0051(11)
C25 0.0294(15) 0.0177(13) 0.0314(15) -0.0103(11) 0.0048(12) -0.0063(11)
C26 0.0223(14) 0.0184(13) 0.0266(15) 0.0017(11) -0.0023(11) -0.0068(11)
P30 0.0163(3) 0.0108(3) 0.0111(3) -0.0002(2) 0.0001(2) -0.0017(2)
N31 0.0198(10) 0.0124(9) 0.0107(9) 0.0006(8) -0.0009(8) -0.0062(8)
C32 0.0222(13) 0.0165(12) 0.0137(11) 0.0026(10) -0.0039(10) -0.0066(10)
C33 0.0357(15) 0.0187(13) 0.0167(13) -0.0005(10) -0.0049(11) -0.0129(11)
C34 0.064(2) 0.0215(15) 0.0244(15) -0.0105(12) 0.0092(14) -0.0138(14)
C35 0.0432(17) 0.0153(13) 0.0250(15) -0.0023(11) 0.0008(13) -0.0115(12)
C36 0.059(2) 0.0276(16) 0.0351(18) 0.0028(13) -0.0236(16) -0.0203(15)

loop_
_atom_type_symbol
_atom_type_description
_atom_type_scat_dispersion_real
_atom_type_scat_dispersion_imag
_atom_type_scat_source
C C 0.0033 0.0016 'International Tables Vol C Tables 4.2.6.8 and 6.1.1.4'
H H 0.0000 0.0000 'International Tables Vol C Tables 4.2.6.8 and 6.1.1.4'
N N 0.0061 0.0033 'International Tables Vol C Tables 4.2.6.8 and 6.1.1.4'
P P 0.1023 0.0942 'International Tables Vol C Tables 4.2.6.8 and 6.1.1.4'
Fe Fe 0.3463 0.8444 'International Tables Vol C Tables 4.2.6.8 and 6.1.1.4'

loop_
_geom_angle_atom_site_label_1
_geom_angle_atom_site_label_2
_geom_angle_atom_site_label_3
_geom_angle
_geom_angle_site_symmetry_1
_geom_angle_site_symmetry_3
C9 Fe1 C3 112.57(10) . .
C9 Fe1 C8 40.38(10) . .
C3 Fe1 C8 110.48(10) . .
C9 Fe1 C2 109.54(10) . .
C3 Fe1 C2 40.98(9) . .
C8 Fe1 C2 135.95(10) . .
C9 Fe1 C4 142.50(10) . .
C3 Fe1 C4 40.35(10) . .
C8 Fe1 C4 114.03(10) . .
C2 Fe1 C4 68.26(10) . .
C9 Fe1 C10 40.78(9) . .
C3 Fe1 C10 142.02(10) . .
C8 Fe1 C10 68.14(10) . .
C2 Fe1 C10 112.18(10) . .
C4 Fe1 C10 176.65(10) . .
C9 Fe1 C7 68.25(10) . .
C3 Fe1 C7 136.96(10) . .
C8 Fe1 C7 40.75(9) . .
C2 Fe1 C7 176.64(10) . .
C4 Fe1 C7 111.78(10) . .
C10 Fe1 C7 67.99(10) . .
C9 Fe1 C5 175.55(10) . .
C3 Fe1 C5 67.96(10) . .
C8 Fe1 C5 143.97(10) . .
C2 Fe1 C5 67.76(10) . .
C4 Fe1 C5 40.57(9) . .
C10 Fe1 C5 136.22(9) . .
C7 Fe1 C5 114.61(10) . .
C9 Fe1 C1 135.69(10) . .
C3 Fe1 C1 68.24(9) . .
C8 Fe1 C1 175.57(10) . .
C2 Fe1 C1 40.39(9) . .
C4 Fe1 C1 67.97(9) . .
C10 Fe1 C1 110.06(9) . .
C7 Fe1 C1 142.94(9) . .
C5 Fe1 C1 40.01(9) . .
C9 Fe1 C6 67.77(9) . .
C3 Fe1 C6 176.84(10) . .
C8 Fe1 C6 67.59(9) . .
C2 Fe1 C6 142.14(10) . .
C4 Fe1 C6 137.61(9) . .
C10 Fe1 C6 40.17(9) . .
C7 Fe1 C6 39.97(9) . .
C5 Fe1 C6 111.96(9) . .
C1 Fe1 C6 113.88(9) . .
N31 C1 C5 125.3(2) . .
N31 C1 C2 127.7(2) . .
C5 C1 C2 107.0(2) . .
N31 C1 Fe1 127.11(16) . .
C5 C1 Fe1 69.03(13) . .
C2 C1 Fe1 68.00(13) . .
C3 C2 C1 108.3(2) . .
C3 C2 Fe1 69.18(14) . .
C1 C2 Fe1 71.61(13) . .
C3 C2 H2 125.8 . .
C1 C2 H2 125.8 . .
Fe1 C2 H2 125.0 . .
C4 C3 C2 108.0(2) . .
C4 C3 Fe1 70.20(14) . .
C2 C3 Fe1 69.84(14) . .
C4 C3 H3 126.0 . .
C2 C3 H3 126.0 . .
Fe1 C3 H3 125.6 . .
C3 C4 C5 108.1(2) . .
C3 C4 Fe1 69.45(14) . .
C5 C4 Fe1 70.53(13) . .
C3 C4 H4 126.0 . .
C5 C4 H4 126.0 . .
Fe1 C4 H4 125.6 . .
C1 C5 C4 108.6(2) . .
C1 C5 Fe1 70.96(13) . .
C4 C5 Fe1 68.90(13) . .
C1 C5 H5 125.7 . .
C4 C5 H5 125.7 . .
Fe1 C5 H5 126.0 . .
N21 C6 C7 126.8(2) . .
N21 C6 C10 125.6(2) . .
C7 C6 C10 107.5(2) . .
N21 C6 Fe1 129.35(15) . .
C7 C6 Fe1 68.31(13) . .
C10 C6 Fe1 68.12(13) . .
C6 C7 C8 108.0(2) . .
C6 C7 Fe1 71.72(13) . .
C8 C7 Fe1 69.01(14) . .
C6 C7 H7 126.0 . .
C8 C7 H7 126.0 . .
Fe1 C7 H7 124.9 . .
C9 C8 C7 108.2(2) . .
C9 C8 Fe1 69.48(15) . .
C7 C8 Fe1 70.23(13) . .
C9 C8 H8 125.9 . .
C7 C8 H8 125.9 . .
Fe1 C8 H8 126.0 . .
C8 C9 C10 108.3(2) . .
C8 C9 Fe1 70.14(14) . .
C10 C9 Fe1 70.45(13) . .
C8 C9 H9 125.8 . .
C10 C9 H9 125.8 . .
Fe1 C9 H9 125.2 . .
C9 C10 C6 107.9(2) . .
C9 C10 Fe1 68.77(14) . .
C6 C10 Fe1 71.72(13) . .
C9 C10 H10 126.1 . .
C6 C10 H10 126.1 . .
Fe1 C10 H10 125.0 . .
N21 P20 P20 109.94(7) . 2_655
N21 P20 P30 101.90(7) . .
P20 P20 P30 79.50(2) 2_655 .
C6 N21 C22 116.69(18) . .
C6 N21 P20 110.35(14) . .
C22 N21 P20 121.21(14) . .
N21 C22 C23 115.32(18) . .
N21 C22 H22A 108.4 . .
C23 C22 H22A 108.4 . .
N21 C22 H22B 108.4 . .
C23 C22 H22B 108.4 . .
H22A C22 H22B 107.5 . .
C25 C23 C26 108.8(2) . .
C25 C23 C24 109.4(2) . .
C26 C23 C24 109.8(2) . .
C25 C23 C22 112.8(2) . .
C26 C23 C22 109.74(19) . .
C24 C23 C22 106.26(19) . .
C23 C24 H24A 109.5 . .
C23 C24 H24B 109.5 . .
H24A C24 H24B 109.5 . .
C23 C24 H24C 109.5 . .
H24A C24 H24C 109.5 . .
H24B C24 H24C 109.5 . .
C23 C25 H25A 109.5 . .
C23 C25 H25B 109.5 . .
H25A C25 H25B 109.5 . .
C23 C25 H25C 109.5 . .
H25A C25 H25C 109.5 . .
H25B C25 H25C 109.5 . .
C23 C26 H26A 109.5 . .
C23 C26 H26B 109.5 . .
H26A C26 H26B 109.5 . .
C23 C26 H26C 109.5 . .
H26A C26 H26C 109.5 . .
H26B C26 H26C 109.5 . .
N31 P30 P30 109.02(7) . 2_655
N31 P30 P20 105.24(7) . .
P30 P30 P20 79.98(2) 2_655 .
C1 N31 C32 115.89(18) . .
C1 N31 P30 111.19(14) . .
C32 N31 P30 122.21(15) . .
N31 C32 C33 114.42(19) . .
N31 C32 H32A 108.7 . .
C33 C32 H32A 108.7 . .
N31 C32 H32B 108.7 . .
C33 C32 H32B 108.7 . .
H32A C32 H32B 107.6 . .
C34 C33 C35 109.4(2) . .
C34 C33 C36 110.0(2) . .
C35 C33 C36 109.5(2) . .
C34 C33 C32 110.0(2) . .
C35 C33 C32 111.9(2) . .
C36 C33 C32 106.0(2) . .
C33 C34 H34A 109.5 . .
C33 C34 H34B 109.5 . .
H34A C34 H34B 109.5 . .
C33 C34 H34C 109.5 . .
H34A C34 H34C 109.5 . .
H34B C34 H34C 109.5 . .
C33 C35 H35A 109.5 . .
C33 C35 H35B 109.5 . .
H35A C35 H35B 109.5 . .
C33 C35 H35C 109.5 . .
H35A C35 H35C 109.5 . .
H35B C35 H35C 109.5 . .
C33 C36 H36A 109.5 . .
C33 C36 H36B 109.5 . .
H36A C36 H36B 109.5 . .
C33 C36 H36C 109.5 . .
H36A C36 H36C 109.5 . .
H36B C36 H36C 109.5 . .
C2H C1H H1H1 109.5 . .
C2H C1H H1H2 109.5 . .
H1H1 C1H H1H2 109.5 . .
C2H C1H H1H3 109.5 . .
H1H1 C1H H1H3 109.5 . .
H1H2 C1H H1H3 109.5 . .
C3H C2H C1H 109.8(8) . .
C3H C2H H2H1 109.7 . .
C1H C2H H2H1 109.7 . .
C3H C2H H2H2 109.7 . .
C1H C2H H2H2 109.7 . .
H2H1 C2H H2H2 108.2 . .
C2H C3H C4H 116.4(7) . .
C2H C3H H3H1 108.2 . .
C4H C3H H3H1 108.2 . .
C2H C3H H3H2 108.2 . .
C4H C3H H3H2 108.2 . .
H3H1 C3H H3H2 107.4 . .
C5H C4H C3H 113.8(7) . .
C5H C4H H4H1 108.8 . .
C3H C4H H4H1 108.8 . .
C5H C4H H4H2 108.8 . .
C3H C4H H4H2 108.8 . .
H4H1 C4H H4H2 107.7 . .
C4H C5H C6H 111.3(8) . .
C4H C5H H5H1 109.4 . .
C6H C5H H5H1 109.4 . .
C4H C5H H5H2 109.4 . .
C6H C5H H5H2 109.4 . .
H5H1 C5H H5H2 108.0 . .
C5H C6H H6H1 109.5 . .
C5H C6H H6H2 109.5 . .
H6H1 C6H H6H2 109.5 . .
C5H C6H H6H3 109.5 . .
H6H1 C6H H6H3 109.5 . .
H6H2 C6H H6H3 109.5 . .
C8H C7H H7H1 109.5 . .
C8H C7H H7H2 109.5 . .
H7H1 C7H H7H2 109.5 . .
C8H C7H H7H3 109.5 . .
H7H1 C7H H7H3 109.5 . .
H7H2 C7H H7H3 109.5 . .
C9H C8H C7H 111.2(7) . .
C9H C8H H8H1 109.4 . .
C7H C8H H8H1 109.4 . .
C9H C8H H8H2 109.4 . .
C7H C8H H8H2 109.4 . .
H8H1 C8H H8H2 108.0 . .
C8H C9H C10H 111.8(7) . .
C8H C9H H9H1 109.2 . .
C10H C9H H9H1 109.2 . .
C8H C9H H9H2 109.2 . .
C10H C9H H9H2 109.2 . .
H9H1 C9H H9H2 107.9 . .
C11H C10H C9H 113.2(7) . .
C11H C10H H10A 108.9 . .
C9H C10H H10A 108.9 . .
C11H C10H H10B 108.9 . .
C9H C10H H10B 108.9 . .
H10A C10H H10B 107.7 . .
C10H C11H C12H 111.9(7) . .
C10H C11H H11A 109.2 . .
C12H C11H H11A 109.2 . .
C10H C11H H11B 109.2 . .
C12H C11H H11B 109.2 . .
H11A C11H H11B 107.9 . .
C11H C12H H12A 109.5 . .
C11H C12H H12B 109.5 . .
H12A C12H H12B 109.5 . .
C11H C12H H12C 109.5 . .
H12A C12H H12C 109.5 . .
H12B C12H H12C 109.5 . .

loop_
_geom_bond_atom_site_label_1
_geom_bond_atom_site_label_2
_geom_bond_distance
_geom_bond_site_symmetry_2
Fe1 C9 2.035(2) .
Fe1 C3 2.036(2) .
Fe1 C8 2.043(2) .
Fe1 C2 2.045(2) .
Fe1 C4 2.046(2) .
Fe1 C10 2.057(2) .
Fe1 C7 2.060(2) .
Fe1 C5 2.068(2) .
Fe1 C1 2.093(2) .
Fe1 C6 2.105(2) .
C1 N31 1.421(3) .
C1 C5 1.424(3) .
C1 C2 1.429(3) .
C2 C3 1.429(3) .
C2 H2 0.9500 .
C3 C4 1.408(3) .
C3 H3 0.9500 .
C4 C5 1.426(3) .
C4 H4 0.9500 .
C5 H5 0.9500 .
C6 N21 1.423(3) .
C6 C7 1.424(3) .
C6 C10 1.430(3) .
C7 C8 1.429(3) .
C7 H7 0.9500 .
C8 C9 1.407(4) .
C8 H8 0.9500 .
C9 C10 1.426(3) .
C9 H9 0.9500 .
C10 H10 0.9500 .
P20 N21 1.7399(19) .
P20 P20 2.1985(12) 2_655
P20 P30 2.2656(8) .
N21 C22 1.480(3) .
C22 C23 1.535(3) .
C22 H22A 0.9900 .
C22 H22B 0.9900 .
C23 C25 1.528(3) .
C23 C26 1.528(3) .
C23 C24 1.534(3) .
C24 H24A 0.9800 .
C24 H24B 0.9800 .
C24 H24C 0.9800 .
C25 H25A 0.9800 .
C25 H25B 0.9800 .
C25 H25C 0.9800 .
C26 H26A 0.9800 .
C26 H26B 0.9800 .
C26 H26C 0.9800 .
P30 N31 1.7269(19) .
P30 P30 2.1755(12) 2_655
N31 C32 1.477(3) .
C32 C33 1.543(3) .
C32 H32A 0.9900 .
C32 H32B 0.9900 .
C33 C34 1.526(4) .
C33 C35 1.528(3) .
C33 C36 1.541(4) .
C34 H34A 0.9800 .
C34 H34B 0.9800 .
C34 H34C 0.9800 .
C35 H35A 0.9800 .
C35 H35B 0.9800 .
C35 H35C 0.9800 .
C36 H36A 0.9800 .
C36 H36B 0.9800 .
C36 H36C 0.9800 .
C1H C2H 1.545(6) .
C1H H1H1 0.9800 .
C1H H1H2 0.9800 .
C1H H1H3 0.9800 .
C2H C3H 1.526(6) .
C2H H2H1 0.9900 .
C2H H2H2 0.9900 .
C3H C4H 1.537(7) .
C3H H3H1 0.9900 .
C3H H3H2 0.9900 .
C4H C5H 1.523(6) .
C4H H4H1 0.9900 .
C4H H4H2 0.9900 .
C5H C6H 1.539(6) .
C5H H5H1 0.9900 .
C5H H5H2 0.9900 .
C6H H6H1 0.9800 .
C6H H6H2 0.9800 .
C6H H6H3 0.9800 .
C7H C8H 1.535(6) .
C7H H7H1 0.9800 .
C7H H7H2 0.9800 .
C7H H7H3 0.9800 .
C8H C9H 1.527(6) .
C8H H8H1 0.9900 .
C8H H8H2 0.9900 .
C9H C10H 1.544(7) .
C9H H9H1 0.9900 .
C9H H9H2 0.9900 .
C10H C11H 1.527(6) .
C10H H10A 0.9900 .
C10H H10B 0.9900 .
C11H C12H 1.542(6) .
C11H H11A 0.9900 .
C11H H11B 0.9900 .
C12H H12A 0.9800 .
C12H H12B 0.9800 .
C12H H12C 0.9800 .

loop_
_geom_torsion_atom_site_label_1
_geom_torsion_atom_site_label_2
_geom_torsion_atom_site_label_3
_geom_torsion_atom_site_label_4
_geom_torsion
_geom_torsion_site_symmetry_1
_geom_torsion_site_symmetry_4
C9 Fe1 C1 N31 59.2(2) . .
C3 Fe1 C1 N31 159.7(2) . .
C2 Fe1 C1 N31 121.5(3) . .
C4 Fe1 C1 N31 -156.6(2) . .
C10 Fe1 C1 N31 20.5(2) . .
C7 Fe1 C1 N31 -59.3(3) . .
C5 Fe1 C1 N31 -119.1(2) . .
C6 Fe1 C1 N31 -22.8(2) . .
C9 Fe1 C1 C5 178.26(14) . .
C3 Fe1 C1 C5 -81.21(15) . .
C2 Fe1 C1 C5 -119.5(2) . .
C4 Fe1 C1 C5 -37.57(14) . .
C10 Fe1 C1 C5 139.52(14) . .
C7 Fe1 C1 C5 59.8(2) . .
C6 Fe1 C1 C5 96.24(14) . .
C9 Fe1 C1 C2 -62.27(19) . .
C3 Fe1 C1 C2 38.25(14) . .
C4 Fe1 C1 C2 81.89(15) . .
C10 Fe1 C1 C2 -101.02(15) . .
C7 Fe1 C1 C2 179.27(16) . .
C5 Fe1 C1 C2 119.5(2) . .
C6 Fe1 C1 C2 -144.30(14) . .
N31 C1 C2 C3 179.6(2) . .
C5 C1 C2 C3 -1.5(3) . .
Fe1 C1 C2 C3 -59.70(17) . .
N31 C1 C2 Fe1 -120.7(2) . .
C5 C1 C2 Fe1 58.21(16) . .
C9 Fe1 C2 C3 -102.26(16) . .
C8 Fe1 C2 C3 -65.0(2) . .
C4 Fe1 C2 C3 37.62(14) . .
C10 Fe1 C2 C3 -145.96(14) . .
C5 Fe1 C2 C3 81.53(15) . .
C1 Fe1 C2 C3 118.7(2) . .
C6 Fe1 C2 C3 179.13(15) . .
C9 Fe1 C2 C1 139.00(14) . .
C3 Fe1 C2 C1 -118.7(2) . .
C8 Fe1 C2 C1 176.27(15) . .
C4 Fe1 C2 C1 -81.12(15) . .
C10 Fe1 C2 C1 95.30(15) . .
C5 Fe1 C2 C1 -37.21(13) . .
C6 Fe1 C2 C1 60.4(2) . .
C1 C2 C3 C4 1.2(3) . .
Fe1 C2 C3 C4 -60.06(17) . .
C1 C2 C3 Fe1 61.22(17) . .
C9 Fe1 C3 C4 -146.90(15) . .
C8 Fe1 C3 C4 -103.40(16) . .
C2 Fe1 C3 C4 118.9(2) . .
C10 Fe1 C3 C4 176.24(16) . .
C7 Fe1 C3 C4 -65.1(2) . .
C5 Fe1 C3 C4 37.88(14) . .
C1 Fe1 C3 C4 81.15(15) . .
C9 Fe1 C3 C2 94.24(16) . .
C8 Fe1 C3 C2 137.73(15) . .
C4 Fe1 C3 C2 -118.9(2) . .
C10 Fe1 C3 C2 57.4(2) . .
C7 Fe1 C3 C2 176.03(15) . .
C5 Fe1 C3 C2 -80.99(15) . .
C1 Fe1 C3 C2 -37.71(14) . .
C2 C3 C4 C5 -0.4(3) . .
Fe1 C3 C4 C5 -60.22(16) . .
C2 C3 C4 Fe1 59.83(17) . .
C9 Fe1 C4 C3 55.9(2) . .
C8 Fe1 C4 C3 93.84(16) . .
C2 Fe1 C4 C3 -38.19(14) . .
C7 Fe1 C4 C3 138.19(15) . .
C5 Fe1 C4 C3 -118.9(2) . .
C1 Fe1 C4 C3 -81.86(15) . .
C6 Fe1 C4 C3 176.33(15) . .
C9 Fe1 C4 C5 174.87(16) . .
C3 Fe1 C4 C5 118.9(2) . .
C8 Fe1 C4 C5 -147.23(14) . .
C2 Fe1 C4 C5 80.75(15) . .
C7 Fe1 C4 C5 -102.87(15) . .
C1 Fe1 C4 C5 37.07(13) . .
C6 Fe1 C4 C5 -64.73(19) . .
N31 C1 C5 C4 -179.8(2) . .
C2 C1 C5 C4 1.2(3) . .
Fe1 C1 C5 C4 58.82(16) . .
N31 C1 C5 Fe1 121.4(2) . .
C2 C1 C5 Fe1 -57.57(16) . .
C3 C4 C5 C1 -0.5(3) . .
Fe1 C4 C5 C1 -60.09(16) . .
C3 C4 C5 Fe1 59.54(16) . .
C3 Fe1 C5 C1 81.96(14) . .
C8 Fe1 C5 C1 176.85(15) . .
C2 Fe1 C5 C1 37.55(13) . .
C4 Fe1 C5 C1 119.6(2) . .
C10 Fe1 C5 C1 -61.82(19) . .
C7 Fe1 C5 C1 -145.05(13) . .
C6 Fe1 C5 C1 -101.46(14) . .
C3 Fe1 C5 C4 -37.68(14) . .
C8 Fe1 C5 C4 57.2(2) . .
C2 Fe1 C5 C4 -82.09(15) . .
C10 Fe1 C5 C4 178.54(15) . .
C7 Fe1 C5 C4 95.31(15) . .
C1 Fe1 C5 C4 -119.6(2) . .
C6 Fe1 C5 C4 138.90(14) . .
C9 Fe1 C6 N21 -157.3(2) . .
C8 Fe1 C6 N21 158.9(2) . .
C2 Fe1 C6 N21 -63.6(3) . .
C4 Fe1 C6 N21 57.3(3) . .
C10 Fe1 C6 N21 -118.9(3) . .
C7 Fe1 C6 N21 120.5(3) . .
C5 Fe1 C6 N21 18.0(2) . .
C1 Fe1 C6 N21 -25.6(2) . .
C9 Fe1 C6 C7 82.21(15) . .
C8 Fe1 C6 C7 38.41(14) . .
C2 Fe1 C6 C7 175.83(16) . .
C4 Fe1 C6 C7 -63.22(19) . .
C10 Fe1 C6 C7 120.59(19) . .
C5 Fe1 C6 C7 -102.58(15) . .
C1 Fe1 C6 C7 -146.14(14) . .
C9 Fe1 C6 C10 -38.38(15) . .
C8 Fe1 C6 C10 -82.19(15) . .
C2 Fe1 C6 C10 55.2(2) . .
C4 Fe1 C6 C10 176.18(15) . .
C7 Fe1 C6 C10 -120.59(19) . .
C5 Fe1 C6 C10 136.83(14) . .
C1 Fe1 C6 C10 93.26(15) . .
N21 C6 C7 C8 176.6(2) . .
C10 C6 C7 C8 -2.8(3) . .
Fe1 C6 C7 C8 -59.74(16) . .
N21 C6 C7 Fe1 -123.7(2) . .
C10 C6 C7 Fe1 56.89(15) . .
C9 Fe1 C7 C6 -80.90(15) . .
C3 Fe1 C7 C6 178.83(14) . .
C8 Fe1 C7 C6 -118.4(2) . .
C4 Fe1 C7 C6 139.60(14) . .
C10 Fe1 C7 C6 -36.79(13) . .
C5 Fe1 C7 C6 95.39(15) . .
C1 Fe1 C7 C6 57.7(2) . .
C9 Fe1 C7 C8 37.49(15) . .
C3 Fe1 C7 C8 -62.8(2) . .
C4 Fe1 C7 C8 -102.01(16) . .
C10 Fe1 C7 C8 81.60(16) . .
C5 Fe1 C7 C8 -146.22(15) . .
C1 Fe1 C7 C8 176.10(16) . .
C6 Fe1 C7 C8 118.4(2) . .
C6 C7 C8 C9 2.1(3) . .
Fe1 C7 C8 C9 -59.33(17) . .
C6 C7 C8 Fe1 61.45(16) . .
C3 Fe1 C8 C9 -101.14(16) . .
C2 Fe1 C8 C9 -61.8(2) . .
C4 Fe1 C8 C9 -144.74(14) . .
C10 Fe1 C8 C9 38.04(14) . .
C7 Fe1 C8 C9 119.2(2) . .
C5 Fe1 C8 C9 178.49(16) . .
C6 Fe1 C8 C9 81.56(15) . .
C9 Fe1 C8 C7 -119.2(2) . .
C3 Fe1 C8 C7 139.62(15) . .
C2 Fe1 C8 C7 179.00(15) . .
C4 Fe1 C8 C7 96.02(15) . .
C10 Fe1 C8 C7 -81.20(15) . .
C5 Fe1 C8 C7 59.3(2) . .
C6 Fe1 C8 C7 -37.68(14) . .
C7 C8 C9 C10 -0.6(3) . .
Fe1 C8 C9 C10 -60.36(17) . .
C7 C8 C9 Fe1 59.81(16) . .
C3 Fe1 C9 C8 95.52(16) . .
C2 Fe1 C9 C8 139.46(15) . .
C4 Fe1 C9 C8 60.0(2) . .
C10 Fe1 C9 C8 -118.9(2) . .
C7 Fe1 C9 C8 -37.83(14) . .
C1 Fe1 C9 C8 176.95(14) . .
C6 Fe1 C9 C8 -81.08(15) . .
C3 Fe1 C9 C10 -145.59(15) . .
C8 Fe1 C9 C10 118.9(2) . .
C2 Fe1 C9 C10 -101.65(15) . .
C4 Fe1 C9 C10 178.90(16) . .
C7 Fe1 C9 C10 81.06(15) . .
C1 Fe1 C9 C10 -64.16(19) . .
C6 Fe1 C9 C10 37.81(14) . .
C8 C9 C10 C6 -1.2(3) . .
Fe1 C9 C10 C6 -61.38(16) . .
C8 C9 C10 Fe1 60.17(17) . .
N21 C6 C10 C9 -176.9(2) . .
C7 C6 C10 C9 2.5(3) . .
Fe1 C6 C10 C9 59.51(16) . .
N21 C6 C10 Fe1 123.6(2) . .
C7 C6 C10 Fe1 -57.01(15) . .
C3 Fe1 C10 C9 58.0(2) . .
C8 Fe1 C10 C9 -37.67(15) . .
C2 Fe1 C10 C9 94.61(16) . .
C7 Fe1 C10 C9 -81.77(16) . .
C5 Fe1 C10 C9 175.10(15) . .
C1 Fe1 C10 C9 137.99(15) . .
C6 Fe1 C10 C9 -118.4(2) . .
C9 Fe1 C10 C6 118.4(2) . .
C3 Fe1 C10 C6 176.37(15) . .
C8 Fe1 C10 C6 80.71(15) . .
C2 Fe1 C10 C6 -147.01(14) . .
C7 Fe1 C10 C6 36.61(13) . .
C5 Fe1 C10 C6 -66.52(19) . .
C1 Fe1 C10 C6 -103.63(14) . .
C7 C6 N21 C22 13.3(3) . .
C10 C6 N21 C22 -167.4(2) . .
Fe1 C6 N21 C22 -77.7(2) . .
C7 C6 N21 P20 156.88(19) . .
C10 C6 N21 P20 -23.8(3) . .
Fe1 C6 N21 P20 65.9(2) . .
P20 P20 N21 C6 -168.02(12) 2_655 .
P30 P20 N21 C6 -85.01(14) . .
P20 P20 N21 C22 -26.32(17) 2_655 .
P30 P20 N21 C22 56.70(16) . .
C6 N21 C22 C23 -101.0(2) . .
P20 N21 C22 C23 119.52(19) . .
N21 C22 C23 C25 69.1(3) . .
N21 C22 C23 C26 -52.4(3) . .
N21 C22 C23 C24 -171.07(19) . .
N21 P20 P30 N31 97.65(9) . .
P20 P20 P30 N31 -153.96(7) 2_655 .
N21 P20 P30 P30 -155.20(7) . 2_655
P20 P20 P30 P30 -46.81(4) 2_655 2_655
C5 C1 N31 C32 -171.7(2) . .
C2 C1 N31 C32 7.0(3) . .
Fe1 C1 N31 C32 -82.6(2) . .
C5 C1 N31 P30 -26.3(3) . .
C2 C1 N31 P30 152.4(2) . .
Fe1 C1 N31 P30 62.9(2) . .
P30 P30 N31 C1 -172.41(13) 2_655 .
P20 P30 N31 C1 -87.96(15) . .
P30 P30 N31 C32 -29.47(19) 2_655 .
P20 P30 N31 C32 54.97(18) . .
C1 N31 C32 C33 -100.2(2) . .
P30 N31 C32 C33 118.5(2) . .
N31 C32 C33 C34 -77.4(3) . .
N31 C32 C33 C35 44.4(3) . .
N31 C32 C33 C36 163.7(2) . .
C1H C2H C3H C4H -177.3(15) . .
C2H C3H C4H C5H -45(2) . .
C3H C4H C5H C6H -177.5(14) . .
C7H C8H C9H C10H -177.6(11) . .
C8H C9H C10H C11H -71.9(15) . .
C9H C10H C11H C12H -175.3(13) . .
